data_1566097
loop_
_publ_author_name
'Jackl, Moritz K.'
'Seo, Hyeonglim'
'Karges, Johannes'
'Kalaj, Mark'
'Cohen, Seth M.'

_publ_section_title
;
 Salicylate Metal-Binding Isosteres as Fragments for Metalloenzyme
 Inhibition
;
_journal_name_full 'Chemical Science'
_journal_paper_doi 10.1039/D1SC06011B
_journal_year 2022
_chemical_formula_moiety 'C38 H35 B N10 O2 Zn, C6 H6'
_chemical_formula_sum 'C44 H42 B N10 O2 Zn'
_chemical_formula_weight 819.05
_space_group_crystal_system triclinic
_space_group_IT_number 2
_space_group_name_Hall '-P 1'
_space_group_name_H-M_alt 'P -1'
_atom_sites_solution_hydrogens geom
_audit_block_doi 10.5517/ccdc.csd.cc292q7c
_audit_creation_date 2021-04-29
_audit_creation_method
;
Olex2 1.3
(compiled 2020.11.12 svn.r5f609507 for OlexSys, GUI svn.r6272)
;
_audit_update_record
;
2021-10-22 deposited with the CCDC.	2022-01-13 downloaded from the CCDC.
;
_cell_angle_alpha 88.179(5)
_cell_angle_beta 66.003(4)
_cell_angle_gamma 74.862(4)
_cell_formula_units_Z 2
_cell_length_a 12.4046(17)
_cell_length_b 12.5836(17)
_cell_length_c 14.653(2)
_cell_measurement_reflns_used 9987
_cell_measurement_temperature 273.15
_cell_measurement_theta_max 25.96
_cell_measurement_theta_min 2.25
_cell_volume 2009.9(5)
_computing_cell_refinement 'SAINT V8.40A (Bruker, 2019)'
_computing_data_reduction 'SAINT V8.40A (Bruker, 2019)'
_computing_molecular_graphics 'Olex2 1.3 (Dolomanov et al., 2009)'
_computing_publication_material 'Olex2 1.3 (Dolomanov et al., 2009)'
_computing_structure_refinement 'XL  (Sheldrick, 2008)'
_computing_structure_solution 'SHELXT 2014/5 (Sheldrick, 2014)'
_diffrn_ambient_temperature 273.15
_diffrn_measured_fraction_theta_full 0.998
_diffrn_measured_fraction_theta_max 0.995
_diffrn_measurement_device_type 'Bruker APEX-II CCD'
_diffrn_measurement_method '\f and \w scans'
_diffrn_radiation_type MoK\a
_diffrn_radiation_wavelength 0.71073
_diffrn_reflns_av_R_equivalents 0.0683
_diffrn_reflns_av_unetI/netI 0.0402
_diffrn_reflns_Laue_measured_fraction_full 0.998
_diffrn_reflns_Laue_measured_fraction_max 0.995
_diffrn_reflns_limit_h_max 15
_diffrn_reflns_limit_h_min -15
_diffrn_reflns_limit_k_max 15
_diffrn_reflns_limit_k_min -15
_diffrn_reflns_limit_l_max 18
_diffrn_reflns_limit_l_min -18
_diffrn_reflns_number 48102
_diffrn_reflns_point_group_measured_fraction_full 0.998
_diffrn_reflns_point_group_measured_fraction_max 0.995
_diffrn_reflns_theta_full 25.242
_diffrn_reflns_theta_max 26.005
_diffrn_reflns_theta_min 2.366
_diffrn_source_current 50.0
_diffrn_source_power 2.5
_diffrn_source_voltage 50.0
_diffrn_standards_number 0
_exptl_absorpt_coefficient_mu 0.663
_exptl_absorpt_correction_T_max 0.4906
_exptl_absorpt_correction_T_min 0.4370
_exptl_absorpt_correction_type multi-scan
_exptl_absorpt_process_details
;
SADABS-2016/2 (Bruker,2016/2) was used for absorption correction.
wR2(int) was 0.1415 before and 0.0674 after correction.
The Ratio of minimum to maximum transmission is 0.8907.
The \l/2 correction factor is Not present.
;
_exptl_crystal_colour 'clear yellowish colourless'
_exptl_crystal_colour_lustre clear
_exptl_crystal_colour_modifier yellowish
_exptl_crystal_colour_primary colourless
_exptl_crystal_density_diffrn 1.353
_exptl_crystal_description block
_exptl_crystal_F_000 854
_exptl_crystal_size_max 0.1
_exptl_crystal_size_mid 0.1
_exptl_crystal_size_min 0.1
_refine_diff_density_max 0.307
_refine_diff_density_min -0.349
_refine_diff_density_rms 0.050
_refine_ls_extinction_method none
_refine_ls_goodness_of_fit_ref 1.046
_refine_ls_hydrogen_treatment constr
_refine_ls_matrix_type full
_refine_ls_number_parameters 527
_refine_ls_number_reflns 7869
_refine_ls_number_restraints 0
_refine_ls_restrained_S_all 1.046
_refine_ls_R_factor_all 0.0396
_refine_ls_R_factor_gt 0.0314
_refine_ls_shift/su_max 0.002
_refine_ls_shift/su_mean 0.000
_refine_ls_structure_factor_coef Fsqd
_refine_ls_weighting_details 'w=1/[\s^2^(Fo^2^)+(0.0430P)^2^+0.5242P] where P=(Fo^2^+2Fc^2^)/3'
_refine_ls_weighting_scheme calc
_refine_ls_wR_factor_gt 0.0810
_refine_ls_wR_factor_ref 0.0854
_reflns_Friedel_coverage 0.000
_reflns_number_gt 6804
_reflns_number_total 7869
_reflns_threshold_expression 'I > 2\s(I)'
_cod_data_source_file d1sc06011b4.cif
_cod_data_source_block mkj2_22_a
_cod_original_cell_volume 2009.8(5)
_cod_database_code 1566097
_shelx_shelxl_version_number 2018/3
_shelx_space_group_comment
;
The symmetry employed for this shelxl refinement is uniquely defined
by the following loop, which should always be used as a source of
symmetry information in preference to the above space-group names.
They are only intended as comments.
;
_shelx_estimated_absorpt_t_max 0.937
_shelx_estimated_absorpt_t_min 0.937
_olex2_refinement_description
;
1. Fixed Uiso
 At 1.2 times of:
  All B(H) groups, All C(H) groups, All N(H) groups
 At 1.5 times of:
  All C(H,H,H) groups
2.a Ternary CH refined with riding coordinates:
 B01L(H01M)
2.b Aromatic/amide H refined with riding coordinates:
 N00A(H00A), C00I(H00I), C00L(H00L), C00P(H00P), C00R(H00R), C00T(H00T),
 C00V(H00V), C00X(H00X), C00Y(H00Y), C011(H011), C012(H012), C013(H013),
 C014(H014), C015(H015), C016(H016), C017(H017), C018(H018), C019(H019),
 C01A(H01Q), C01B(H01D), C01C(H01E), C01D(H01F), C01E(H01R), C01F(H01G),
 C01H(H01S), C01I(H01T), C01J(H01K), C01K(H01L)
2.c Idealised Me refined as rotating group:
 C00Z(H00B,H00C,H00D), C010(H01A,H01B,H01C), C01G(H01H,H01I,H01J), C01M(H01N,
 H01O,H01P)
;
_olex2_submission_special_instructions 'No special instructions were received'

loop_
_space_group_symop_operation_xyz
'x, y, z'
'-x, -y, -z'

loop_
_atom_site_label
_atom_site_type_symbol
_atom_site_fract_x
_atom_site_fract_y
_atom_site_fract_z
_atom_site_U_iso_or_equiv
_atom_site_adp_type
_atom_site_occupancy
_atom_site_site_symmetry_order
_atom_site_calc_flag
_atom_site_refinement_flags_posn
_atom_site_refinement_flags_adp
_atom_site_refinement_flags_occupancy
_atom_site_disorder_assembly
_atom_site_disorder_group
Zn1 Zn 0.67703(2) 0.74208(2) 0.69027(2) 0.01502(7) Uani 1 1 d . . . . .
O1 O 0.77795(12) 0.69734(10) 0.76267(9) 0.0196(3) Uani 1 1 d . . . . .
O2 O 0.61940(11) 0.88501(10) 0.80801(9) 0.0197(3) Uani 1 1 d . . . . .
N9 N 0.50039(13) 0.75616(12) 0.71008(10) 0.0157(3) Uani 1 1 d . . . . .
N10 N 0.48951(13) 0.74506(12) 0.62101(10) 0.0153(3) Uani 1 1 d . . . . .
N7 N 0.73208(13) 0.59648(12) 0.59493(10) 0.0154(3) Uani 1 1 d . . . . .
N6 N 0.66143(13) 0.82565(12) 0.50932(10) 0.0152(3) Uani 1 1 d . . . . .
N8 N 0.69714(13) 0.61798(12) 0.51669(10) 0.0151(3) Uani 1 1 d . . . . .
N5 N 0.71776(13) 0.83642(12) 0.57147(10) 0.0161(3) Uani 1 1 d . . . . .
N3 N 0.78727(15) 0.89454(13) 1.00500(11) 0.0224(3) Uani 1 1 d . . . . .
H00A H 0.730081 0.936831 0.991231 0.027 Uiso 1 1 calc R U . . .
N4 N 0.69363(14) 0.86369(12) 0.86407(11) 0.0174(3) Uani 1 1 d . . . . .
N2 N 0.81972(17) 0.91965(14) 1.07827(13) 0.0293(4) Uani 1 1 d . . . . .
N1 N 0.90974(16) 0.83750(13) 1.07842(12) 0.0270(4) Uani 1 1 d . . . . .
C37 C 0.37294(16) 0.74603(14) 0.63988(13) 0.0163(4) Uani 1 1 d . . . . .
C7 C 0.77012(16) 0.76556(14) 0.83187(13) 0.0163(4) Uani 1 1 d . . . . .
C35 C 0.38912(16) 0.76372(14) 0.78385(13) 0.0159(4) Uani 1 1 d . . . . .
C25 C 0.76431(16) 0.92355(14) 0.54417(13) 0.0167(4) Uani 1 1 d . . . . .
C26 C 0.73712(16) 0.96968(14) 0.46517(13) 0.0181(4) Uani 1 1 d . . . . .
H00I H 0.758340 1.030700 0.432783 0.022 Uiso 1 1 calc R U . . .
C27 C 0.67232(16) 0.90615(14) 0.44503(12) 0.0161(4) Uani 1 1 d . . . . .
C5 C 0.85712(16) 0.79398(14) 0.95660(13) 0.0174(4) Uani 1 1 d . . . . .
C16 C 0.82836(16) 0.45177(14) 0.47891(13) 0.0179(4) Uani 1 1 d . . . . .
H00L H 0.878952 0.383453 0.445865 0.022 Uiso 1 1 calc R U . . .
C17 C 0.75513(16) 0.53091(14) 0.44574(13) 0.0168(4) Uani 1 1 d . . . . .
C15 C 0.81118(16) 0.49497(14) 0.57216(12) 0.0151(3) Uani 1 1 d . . . . .
C6 C 0.85787(16) 0.72935(14) 0.87890(12) 0.0162(4) Uani 1 1 d . . . . .
C9 C 0.79769(17) 0.45074(15) 0.74404(13) 0.0186(4) Uani 1 1 d . . . . .
H00P H 0.717833 0.496192 0.771558 0.022 Uiso 1 1 calc R U . . .
C14 C 0.86561(16) 0.43979(14) 0.64031(13) 0.0155(3) Uani 1 1 d . . . . .
C19 C 0.90569(17) 0.88099(16) 0.63164(13) 0.0219(4) Uani 1 1 d . . . . .
H00R H 0.910064 0.806408 0.626117 0.026 Uiso 1 1 calc R U . . .
C24 C 0.83498(16) 0.95751(15) 0.59306(12) 0.0184(4) Uani 1 1 d . . . . .
C36 C 0.30610(16) 0.75903(14) 0.74254(13) 0.0187(4) Uani 1 1 d . . . . .
H00T H 0.223167 0.763721 0.777178 0.022 Uiso 1 1 calc R U . . .
C34 C 0.36651(16) 0.77191(14) 0.89094(13) 0.0170(4) Uani 1 1 d . . . . .
C13 C 0.98555(16) 0.37102(14) 0.60063(13) 0.0182(4) Uani 1 1 d . . . . .
H00V H 1.031953 0.363062 0.531704 0.022 Uiso 1 1 calc R U . . .
C4 C 0.93633(17) 0.75730(15) 1.00375(13) 0.0204(4) Uani 1 1 d . . . . .
C29 C 0.45821(17) 0.72475(15) 0.92367(13) 0.0213(4) Uani 1 1 d . . . . .
H00X H 0.535554 0.685962 0.877503 0.026 Uiso 1 1 calc R U . . .
C21 C 0.96579(18) 1.02695(19) 0.68548(14) 0.0296(5) Uani 1 1 d . . . . .
H00Y H 1.008872 1.049987 0.716585 0.035 Uiso 1 1 calc R U . . .
C38 C 0.33417(17) 0.73010(15) 0.55806(13) 0.0205(4) Uani 1 1 d . . . . .
H00B H 0.369646 0.654875 0.529626 0.031 Uiso 1 1 calc R U . . .
H00C H 0.361621 0.778606 0.506949 0.031 Uiso 1 1 calc R U . . .
H00D H 0.246409 0.746591 0.585176 0.031 Uiso 1 1 calc R U . . .
C18 C 0.73675(18) 0.52944(16) 0.35113(13) 0.0229(4) Uani 1 1 d . . . . .
H01A H 0.767011 0.585910 0.311266 0.034 Uiso 1 1 calc R U . . .
H01B H 0.650940 0.542863 0.367217 0.034 Uiso 1 1 calc R U . . .
H01C H 0.780495 0.458603 0.314139 0.034 Uiso 1 1 calc R U . . .
C33 C 0.24962(17) 0.82636(15) 0.96159(14) 0.0208(4) Uani 1 1 d . . . . .
H011 H 0.187053 0.856223 0.941035 0.025 Uiso 1 1 calc R U . . .
C4S C 0.49507(19) 0.27463(16) 0.74389(14) 0.0253(4) Uani 1 1 d . . . . .
H012 H 0.537884 0.206266 0.707670 0.030 Uiso 1 1 calc R U . . .
C23 C 0.83212(18) 1.06895(16) 0.60002(14) 0.0232(4) Uani 1 1 d . . . . .
H013 H 0.786197 1.120583 0.573690 0.028 Uiso 1 1 calc R U . . .
C11 C 0.96803(18) 0.32572(15) 0.76614(14) 0.0218(4) Uani 1 1 d . . . . .
H014 H 1.001851 0.287860 0.807972 0.026 Uiso 1 1 calc R U . . .
C1 C 0.94528(17) 0.62825(15) 0.85063(13) 0.0198(4) Uani 1 1 d . . . . .
H015 H 0.950448 0.582929 0.799259 0.024 Uiso 1 1 calc R U . . .
C22 C 0.89723(19) 1.10326(18) 0.64590(14) 0.0286(5) Uani 1 1 d . . . . .
H016 H 0.894773 1.177514 0.650042 0.034 Uiso 1 1 calc R U . . .
C20 C 0.96999(18) 0.91599(18) 0.67857(14) 0.0273(4) Uani 1 1 d . . . . .
H017 H 1.015789 0.864789 0.705294 0.033 Uiso 1 1 calc R U . . .
C32 C 0.22634(19) 0.83614(16) 1.06258(14) 0.0267(4) Uani 1 1 d . . . . .
H018 H 0.148332 0.872524 1.109359 0.032 Uiso 1 1 calc R U . . .
C2S C 0.31780(18) 0.38925(16) 0.87781(14) 0.0239(4) Uani 1 1 d . . . . .
H019 H 0.242417 0.397462 0.931876 0.029 Uiso 1 1 calc R U . . .
C3S C 0.38187(18) 0.28708(16) 0.82382(14) 0.0238(4) Uani 1 1 d . . . . .
H01Q H 0.348976 0.227111 0.841199 0.029 Uiso 1 1 calc R U . . .
C10 C 0.84842(18) 0.39429(15) 0.80651(14) 0.0221(4) Uani 1 1 d . . . . .
H01D H 0.802434 0.402279 0.875498 0.026 Uiso 1 1 calc R U . . .
C3 C 1.02428(17) 0.65379(16) 0.97385(14) 0.0230(4) Uani 1 1 d . . . . .
H01E H 1.077761 0.628912 1.004512 0.028 Uiso 1 1 calc R U . . .
C12 C 1.03614(17) 0.31439(15) 0.66323(14) 0.0211(4) Uani 1 1 d . . . . .
H01F H 1.115927 0.268771 0.635946 0.025 Uiso 1 1 calc R U . . .
C5S C 0.54467(18) 0.36408(17) 0.71780(14) 0.0249(4) Uani 1 1 d . . . . .
H01R H 0.621131 0.355303 0.664938 0.030 Uiso 1 1 calc R U . . .
C2 C 1.02723(17) 0.59120(16) 0.89702(14) 0.0233(4) Uani 1 1 d . . . . .
H01G H 1.084636 0.522674 0.874967 0.028 Uiso 1 1 calc R U . . .
C28 C 0.62331(18) 0.91726(16) 0.36589(14) 0.0221(4) Uani 1 1 d . . . . .
H01H H 0.640947 0.979747 0.329275 0.033 Uiso 1 1 calc R U . . .
H01I H 0.536213 0.927639 0.397005 0.033 Uiso 1 1 calc R U . . .
H01J H 0.661415 0.851495 0.320772 0.033 Uiso 1 1 calc R U . . .
C1S C 0.36623(18) 0.47918(16) 0.85110(15) 0.0261(4) Uani 1 1 d . . . . .
H01S H 0.322864 0.547761 0.886782 0.031 Uiso 1 1 calc R U . . .
C6S C 0.47966(18) 0.46653(16) 0.77094(15) 0.0255(4) Uani 1 1 d . . . . .
H01T H 0.512000 0.526762 0.752921 0.031 Uiso 1 1 calc R U . . .
C30 C 0.43505(19) 0.73518(17) 1.02483(14) 0.0257(4) Uani 1 1 d . . . . .
H01K H 0.496940 0.704358 1.045901 0.031 Uiso 1 1 calc R U . . .
C31 C 0.31957(19) 0.79159(17) 1.09372(14) 0.0271(4) Uani 1 1 d . . . . .
H01L H 0.304214 0.799757 1.161098 0.033 Uiso 1 1 calc R U . . .
B1 B 0.60272(18) 0.72828(16) 0.51917(14) 0.0159(4) Uani 1 1 d . . . . .
H01M H 0.577909 0.724910 0.464038 0.019 Uiso 1 1 calc R U . . .
C8 C 0.5336(2) 0.98887(19) 0.8423(2) 0.0475(7) Uani 1 1 d . . . . .
H01N H 0.575906 1.045357 0.829319 0.071 Uiso 1 1 calc R U . . .
H01O H 0.485771 0.990874 0.913099 0.071 Uiso 1 1 calc R U . . .
H01P H 0.480527 1.001368 0.807993 0.071 Uiso 1 1 calc R U . . .

loop_
_atom_site_aniso_label
_atom_site_aniso_U_11
_atom_site_aniso_U_22
_atom_site_aniso_U_33
_atom_site_aniso_U_23
_atom_site_aniso_U_13
_atom_site_aniso_U_12
Zn1 0.01582(11) 0.01703(11) 0.01466(11) 0.00080(8) -0.00901(8) -0.00391(8)
O1 0.0243(7) 0.0170(6) 0.0218(6) -0.0018(5) -0.0162(6) -0.0014(5)
O2 0.0212(7) 0.0187(6) 0.0230(6) -0.0011(5) -0.0163(6) 0.0006(5)
N9 0.0180(8) 0.0173(7) 0.0138(7) 0.0002(6) -0.0091(6) -0.0039(6)
N10 0.0173(7) 0.0166(7) 0.0152(7) 0.0009(6) -0.0102(6) -0.0037(6)
N7 0.0172(7) 0.0166(7) 0.0151(7) 0.0023(6) -0.0096(6) -0.0044(6)
N6 0.0163(7) 0.0160(7) 0.0150(7) 0.0006(6) -0.0087(6) -0.0034(6)
N8 0.0171(7) 0.0167(7) 0.0139(7) 0.0019(6) -0.0090(6) -0.0046(6)
N5 0.0165(7) 0.0171(7) 0.0162(7) -0.0012(6) -0.0086(6) -0.0036(6)
N3 0.0303(9) 0.0181(8) 0.0250(8) 0.0009(6) -0.0202(7) -0.0020(7)
N4 0.0179(8) 0.0214(8) 0.0175(7) 0.0019(6) -0.0129(6) -0.0037(6)
N2 0.0463(11) 0.0229(9) 0.0293(9) -0.0002(7) -0.0282(9) -0.0054(8)
N1 0.0386(10) 0.0234(8) 0.0286(9) 0.0020(7) -0.0240(8) -0.0071(8)
C37 0.0180(9) 0.0139(8) 0.0214(9) 0.0025(7) -0.0123(7) -0.0047(7)
C7 0.0171(9) 0.0177(9) 0.0163(8) 0.0033(7) -0.0087(7) -0.0056(7)
C35 0.0168(9) 0.0123(8) 0.0191(9) 0.0006(7) -0.0089(7) -0.0020(7)
C25 0.0136(8) 0.0173(9) 0.0163(8) -0.0009(7) -0.0037(7) -0.0032(7)
C26 0.0177(9) 0.0152(8) 0.0186(9) 0.0013(7) -0.0050(7) -0.0039(7)
C27 0.0144(9) 0.0161(8) 0.0142(8) 0.0005(7) -0.0045(7) -0.0005(7)
C5 0.0192(9) 0.0180(9) 0.0176(8) 0.0041(7) -0.0093(7) -0.0067(7)
C16 0.0194(9) 0.0154(9) 0.0190(9) -0.0014(7) -0.0079(7) -0.0046(7)
C17 0.0182(9) 0.0178(9) 0.0155(8) 0.0000(7) -0.0070(7) -0.0065(7)
C15 0.0143(8) 0.0149(8) 0.0175(8) 0.0021(7) -0.0069(7) -0.0057(7)
C6 0.0163(9) 0.0192(9) 0.0148(8) 0.0030(7) -0.0073(7) -0.0063(7)
C9 0.0175(9) 0.0188(9) 0.0210(9) 0.0014(7) -0.0098(7) -0.0044(7)
C14 0.0183(9) 0.0128(8) 0.0202(9) 0.0027(7) -0.0109(7) -0.0070(7)
C19 0.0168(9) 0.0276(10) 0.0202(9) -0.0002(8) -0.0057(8) -0.0071(8)
C24 0.0155(9) 0.0250(9) 0.0125(8) -0.0019(7) -0.0018(7) -0.0080(7)
C36 0.0147(9) 0.0185(9) 0.0230(9) 0.0030(7) -0.0080(7) -0.0047(7)
C34 0.0209(9) 0.0158(8) 0.0162(8) 0.0026(7) -0.0074(7) -0.0084(7)
C13 0.0190(9) 0.0171(9) 0.0198(9) 0.0025(7) -0.0081(7) -0.0069(7)
C4 0.0247(10) 0.0229(9) 0.0192(9) 0.0042(7) -0.0136(8) -0.0084(8)
C29 0.0199(9) 0.0242(10) 0.0187(9) 0.0023(7) -0.0074(8) -0.0053(8)
C21 0.0216(10) 0.0522(13) 0.0177(9) -0.0060(9) -0.0038(8) -0.0204(10)
C38 0.0206(9) 0.0240(10) 0.0217(9) 0.0023(7) -0.0126(8) -0.0071(8)
C18 0.0276(10) 0.0225(10) 0.0187(9) -0.0028(7) -0.0119(8) -0.0024(8)
C33 0.0218(10) 0.0183(9) 0.0225(9) 0.0036(7) -0.0096(8) -0.0051(8)
C4S 0.0291(11) 0.0251(10) 0.0256(10) -0.0007(8) -0.0160(9) -0.0056(8)
C23 0.0227(10) 0.0259(10) 0.0198(9) -0.0013(8) -0.0057(8) -0.0095(8)
C11 0.0272(10) 0.0190(9) 0.0288(10) 0.0063(8) -0.0212(9) -0.0066(8)
C1 0.0215(9) 0.0214(9) 0.0184(9) 0.0015(7) -0.0106(8) -0.0049(8)
C22 0.0276(11) 0.0345(11) 0.0234(10) -0.0047(8) -0.0042(9) -0.0179(9)
C20 0.0187(10) 0.0446(12) 0.0189(9) 0.0017(9) -0.0071(8) -0.0098(9)
C32 0.0282(11) 0.0257(10) 0.0181(9) -0.0002(8) -0.0030(8) -0.0048(8)
C2S 0.0209(10) 0.0286(10) 0.0240(10) 0.0055(8) -0.0124(8) -0.0052(8)
C3S 0.0278(10) 0.0253(10) 0.0257(10) 0.0069(8) -0.0162(9) -0.0113(8)
C10 0.0278(10) 0.0214(9) 0.0200(9) 0.0029(7) -0.0127(8) -0.0070(8)
C3 0.0208(10) 0.0287(10) 0.0243(10) 0.0053(8) -0.0159(8) -0.0040(8)
C12 0.0174(9) 0.0179(9) 0.0303(10) 0.0025(8) -0.0132(8) -0.0031(7)
C5S 0.0214(10) 0.0336(11) 0.0229(9) 0.0042(8) -0.0114(8) -0.0089(8)
C2 0.0198(10) 0.0243(10) 0.0222(9) 0.0014(8) -0.0093(8) 0.0010(8)
C28 0.0267(10) 0.0224(9) 0.0217(9) 0.0051(8) -0.0142(8) -0.0076(8)
C1S 0.0239(10) 0.0213(10) 0.0333(11) 0.0020(8) -0.0148(9) -0.0018(8)
C6S 0.0249(10) 0.0242(10) 0.0342(11) 0.0073(8) -0.0173(9) -0.0100(8)
C30 0.0298(11) 0.0335(11) 0.0206(9) 0.0061(8) -0.0149(9) -0.0127(9)
C31 0.0370(12) 0.0313(11) 0.0154(9) 0.0033(8) -0.0100(9) -0.0145(9)
B1 0.0168(10) 0.0175(10) 0.0156(9) 0.0013(8) -0.0088(8) -0.0047(8)
C8 0.0511(15) 0.0329(13) 0.0621(16) -0.0213(11) -0.0452(14) 0.0218(11)

loop_
_atom_type_symbol
_atom_type_description
_atom_type_scat_dispersion_real
_atom_type_scat_dispersion_imag
_atom_type_scat_source
C C 0.0033 0.0016 'International Tables Vol C Tables 4.2.6.8 and 6.1.1.4'
H H 0.0000 0.0000 'International Tables Vol C Tables 4.2.6.8 and 6.1.1.4'
B B 0.0013 0.0007 'International Tables Vol C Tables 4.2.6.8 and 6.1.1.4'
N N 0.0061 0.0033 'International Tables Vol C Tables 4.2.6.8 and 6.1.1.4'
O O 0.0106 0.0060 'International Tables Vol C Tables 4.2.6.8 and 6.1.1.4'
Zn Zn 0.2839 1.4301 'International Tables Vol C Tables 4.2.6.8 and 6.1.1.4'

loop_
_geom_angle_atom_site_label_1
_geom_angle_atom_site_label_2
_geom_angle_atom_site_label_3
_geom_angle
_geom_angle_site_symmetry_1
_geom_angle_site_symmetry_3
_geom_angle_publ_flag
O1 Zn1 O2 73.95(5) . . ?
O1 Zn1 N9 138.62(6) . . ?
O1 Zn1 N7 100.58(5) . . ?
O1 Zn1 N5 123.59(6) . . ?
N9 Zn1 O2 93.32(5) . . ?
N9 Zn1 N7 87.97(6) . . ?
N7 Zn1 O2 172.96(5) . . ?
N5 Zn1 O2 94.76(5) . . ?
N5 Zn1 N9 96.13(6) . . ?
N5 Zn1 N7 91.99(6) . . ?
C7 O1 Zn1 119.93(11) . . ?
N4 O2 Zn1 111.35(9) . . ?
C8 O2 Zn1 139.39(12) . . ?
C8 O2 N4 109.26(13) . . ?
N10 N9 Zn1 112.97(10) . . ?
C35 N9 Zn1 140.24(12) . . ?
C35 N9 N10 106.47(14) . . ?
N9 N10 B1 120.79(14) . . ?
C37 N10 N9 109.87(14) . . ?
C37 N10 B1 129.26(14) . . ?
N8 N7 Zn1 110.99(10) . . ?
C15 N7 Zn1 140.50(12) . . ?
C15 N7 N8 106.58(13) . . ?
N5 N6 B1 119.41(13) . . ?
C27 N6 N5 109.60(14) . . ?
C27 N6 B1 130.95(14) . . ?
N7 N8 B1 120.60(13) . . ?
C17 N8 N7 109.87(14) . . ?
C17 N8 B1 129.52(14) . . ?
N6 N5 Zn1 113.34(10) . . ?
C25 N5 Zn1 138.21(12) . . ?
C25 N5 N6 106.83(14) . . ?
N2 N3 H00A 124.5 . . ?
C5 N3 H00A 124.5 . . ?
C5 N3 N2 111.00(15) . . ?
C7 N4 O2 107.53(13) . . ?
N1 N2 N3 108.35(15) . . ?
N2 N1 C4 108.11(15) . . ?
N10 C37 C36 107.96(15) . . ?
N10 C37 C38 122.32(15) . . ?
C36 C37 C38 129.66(16) . . ?
O1 C7 N4 127.07(16) . . ?
O1 C7 C6 117.13(15) . . ?
N4 C7 C6 115.79(15) . . ?
N9 C35 C36 109.84(15) . . ?
N9 C35 C34 121.97(15) . . ?
C36 C35 C34 128.16(16) . . ?
N5 C25 C26 109.55(15) . . ?
N5 C25 C24 121.78(16) . . ?
C26 C25 C24 128.65(16) . . ?
C25 C26 H00I 126.9 . . ?
C27 C26 C25 106.17(15) . . ?
C27 C26 H00I 126.9 . . ?
N6 C27 C26 107.84(15) . . ?
N6 C27 C28 123.51(15) . . ?
C26 C27 C28 128.63(16) . . ?
N3 C5 C6 133.34(17) . . ?
N3 C5 C4 104.03(15) . . ?
C4 C5 C6 122.60(17) . . ?
C17 C16 H00L 126.9 . . ?
C17 C16 C15 106.26(15) . . ?
C15 C16 H00L 126.9 . . ?
N8 C17 C16 107.54(15) . . ?
N8 C17 C18 122.70(16) . . ?
C16 C17 C18 129.76(16) . . ?
N7 C15 C16 109.74(15) . . ?
N7 C15 C14 123.02(15) . . ?
C16 C15 C14 127.21(16) . . ?
C5 C6 C7 122.86(16) . . ?
C1 C6 C7 121.85(16) . . ?
C1 C6 C5 115.28(16) . . ?
C14 C9 H00P 119.7 . . ?
C10 C9 H00P 119.7 . . ?
C10 C9 C14 120.57(17) . . ?
C9 C14 C15 121.35(16) . . ?
C9 C14 C13 118.70(16) . . ?
C13 C14 C15 119.88(15) . . ?
C24 C19 H00R 119.9 . . ?
C24 C19 C20 120.21(18) . . ?
C20 C19 H00R 119.9 . . ?
C19 C24 C25 121.65(16) . . ?
C19 C24 C23 118.92(17) . . ?
C23 C24 C25 119.43(17) . . ?
C37 C36 C35 105.84(16) . . ?
C37 C36 H00T 127.1 . . ?
C35 C36 H00T 127.1 . . ?
C29 C34 C35 121.84(16) . . ?
C33 C34 C35 119.17(16) . . ?
C33 C34 C29 118.97(16) . . ?
C14 C13 H00V 119.7 . . ?
C12 C13 C14 120.68(17) . . ?
C12 C13 H00V 119.7 . . ?
N1 C4 C5 108.51(16) . . ?
N1 C4 C3 130.46(17) . . ?
C5 C4 C3 121.03(16) . . ?
C34 C29 H00X 119.7 . . ?
C30 C29 C34 120.70(18) . . ?
C30 C29 H00X 119.7 . . ?
C22 C21 H00Y 120.1 . . ?
C22 C21 C20 119.84(18) . . ?
C20 C21 H00Y 120.1 . . ?
C37 C38 H00B 109.5 . . ?
C37 C38 H00C 109.5 . . ?
C37 C38 H00D 109.5 . . ?
H00B C38 H00C 109.5 . . ?
H00B C38 H00D 109.5 . . ?
H00C C38 H00D 109.5 . . ?
C17 C18 H01A 109.5 . . ?
C17 C18 H01B 109.5 . . ?
C17 C18 H01C 109.5 . . ?
H01A C18 H01B 109.5 . . ?
H01A C18 H01C 109.5 . . ?
H01B C18 H01C 109.5 . . ?
C34 C33 H011 119.9 . . ?
C32 C33 C34 120.28(18) . . ?
C32 C33 H011 119.9 . . ?
C3S C4S H012 119.9 . . ?
C3S C4S C5S 120.21(18) . . ?
C5S C4S H012 119.9 . . ?
C24 C23 H013 119.7 . . ?
C22 C23 C24 120.66(19) . . ?
C22 C23 H013 119.7 . . ?
C10 C11 H014 120.2 . . ?
C12 C11 H014 120.2 . . ?
C12 C11 C10 119.55(17) . . ?
C6 C1 H015 118.8 . . ?
C6 C1 C2 122.44(17) . . ?
C2 C1 H015 118.8 . . ?
C21 C22 C23 120.09(19) . . ?
C21 C22 H016 120.0 . . ?
C23 C22 H016 120.0 . . ?
C19 C20 H017 119.9 . . ?
C21 C20 C19 120.3(2) . . ?
C21 C20 H017 119.9 . . ?
C33 C32 H018 120.0 . . ?
C31 C32 C33 120.09(18) . . ?
C31 C32 H018 120.0 . . ?
C3S C2S H019 120.0 . . ?
C3S C2S C1S 120.06(18) . . ?
C1S C2S H019 120.0 . . ?
C4S C3S C2S 119.90(18) . . ?
C4S C3S H01Q 120.0 . . ?
C2S C3S H01Q 120.0 . . ?
C9 C10 C11 120.27(17) . . ?
C9 C10 H01D 119.9 . . ?
C11 C10 H01D 119.9 . . ?
C4 C3 H01E 121.6 . . ?
C2 C3 C4 116.77(17) . . ?
C2 C3 H01E 121.6 . . ?
C13 C12 H01F 119.9 . . ?
C11 C12 C13 120.24(17) . . ?
C11 C12 H01F 119.9 . . ?
C4S C5S H01R 120.1 . . ?
C6S C5S C4S 119.79(18) . . ?
C6S C5S H01R 120.1 . . ?
C1 C2 H01G 119.1 . . ?
C3 C2 C1 121.86(17) . . ?
C3 C2 H01G 119.1 . . ?
C27 C28 H01H 109.5 . . ?
C27 C28 H01I 109.5 . . ?
C27 C28 H01J 109.5 . . ?
H01H C28 H01I 109.5 . . ?
H01H C28 H01J 109.5 . . ?
H01I C28 H01J 109.5 . . ?
C2S C1S H01S 120.0 . . ?
C2S C1S C6S 119.94(18) . . ?
C6S C1S H01S 120.0 . . ?
C5S C6S C1S 120.08(18) . . ?
C5S C6S H01T 120.0 . . ?
C1S C6S H01T 120.0 . . ?
C29 C30 H01K 120.2 . . ?
C31 C30 C29 119.68(18) . . ?
C31 C30 H01K 120.2 . . ?
C32 C31 H01L 119.9 . . ?
C30 C31 C32 120.24(17) . . ?
C30 C31 H01L 119.9 . . ?
N10 B1 N6 109.54(14) . . ?
N10 B1 N8 108.20(14) . . ?
N10 B1 H01M 109.9 . . ?
N6 B1 H01M 109.9 . . ?
N8 B1 N6 109.45(14) . . ?
N8 B1 H01M 109.9 . . ?
O2 C8 H01N 109.5 . . ?
O2 C8 H01O 109.5 . . ?
O2 C8 H01P 109.5 . . ?
H01N C8 H01O 109.5 . . ?
H01N C8 H01P 109.5 . . ?
H01O C8 H01P 109.5 . . ?

loop_
_geom_bond_atom_site_label_1
_geom_bond_atom_site_label_2
_geom_bond_distance
_geom_bond_site_symmetry_2
_geom_bond_publ_flag
Zn1 O1 1.9193(12) . ?
Zn1 O2 2.2901(12) . ?
Zn1 N9 2.0494(15) . ?
Zn1 N7 2.1232(14) . ?
Zn1 N5 2.0399(15) . ?
O1 C7 1.306(2) . ?
O2 N4 1.4376(18) . ?
O2 C8 1.405(2) . ?
N9 N10 1.3805(19) . ?
N9 C35 1.344(2) . ?
N10 C37 1.354(2) . ?
N10 B1 1.550(2) . ?
N7 N8 1.3779(19) . ?
N7 C15 1.346(2) . ?
N6 N5 1.382(2) . ?
N6 C27 1.356(2) . ?
N6 B1 1.556(2) . ?
N8 C17 1.361(2) . ?
N8 B1 1.555(2) . ?
N5 C25 1.346(2) . ?
N3 H00A 0.8600 . ?
N3 N2 1.362(2) . ?
N3 C5 1.356(2) . ?
N4 C7 1.307(2) . ?
N2 N1 1.309(2) . ?
N1 C4 1.388(2) . ?
C37 C36 1.381(2) . ?
C37 C38 1.498(2) . ?
C7 C6 1.483(2) . ?
C35 C36 1.404(2) . ?
C35 C34 1.479(2) . ?
C25 C26 1.401(2) . ?
C25 C24 1.480(2) . ?
C26 H00I 0.9300 . ?
C26 C27 1.384(2) . ?
C27 C28 1.501(2) . ?
C5 C6 1.416(2) . ?
C5 C4 1.397(2) . ?
C16 H00L 0.9300 . ?
C16 C17 1.382(3) . ?
C16 C15 1.399(2) . ?
C17 C18 1.495(2) . ?
C15 C14 1.482(2) . ?
C6 C1 1.383(3) . ?
C9 H00P 0.9300 . ?
C9 C14 1.396(2) . ?
C9 C10 1.390(3) . ?
C14 C13 1.399(2) . ?
C19 H00R 0.9300 . ?
C19 C24 1.394(3) . ?
C19 C20 1.397(3) . ?
C24 C23 1.399(3) . ?
C36 H00T 0.9300 . ?
C34 C29 1.396(3) . ?
C34 C33 1.396(3) . ?
C13 H00V 0.9300 . ?
C13 C12 1.391(3) . ?
C4 C3 1.409(3) . ?
C29 H00X 0.9300 . ?
C29 C30 1.394(3) . ?
C21 H00Y 0.9300 . ?
C21 C22 1.386(3) . ?
C21 C20 1.389(3) . ?
C38 H00B 0.9600 . ?
C38 H00C 0.9600 . ?
C38 H00D 0.9600 . ?
C18 H01A 0.9600 . ?
C18 H01B 0.9600 . ?
C18 H01C 0.9600 . ?
C33 H011 0.9300 . ?
C33 C32 1.391(3) . ?
C4S H012 0.9300 . ?
C4S C3S 1.388(3) . ?
C4S C5S 1.391(3) . ?
C23 H013 0.9300 . ?
C23 C22 1.390(3) . ?
C11 H014 0.9300 . ?
C11 C10 1.395(3) . ?
C11 C12 1.387(3) . ?
C1 H015 0.9300 . ?
C1 C2 1.417(3) . ?
C22 H016 0.9300 . ?
C20 H017 0.9300 . ?
C32 H018 0.9300 . ?
C32 C31 1.391(3) . ?
C2S H019 0.9300 . ?
C2S C3S 1.389(3) . ?
C2S C1S 1.389(3) . ?
C3S H01Q 0.9300 . ?
C10 H01D 0.9300 . ?
C3 H01E 0.9300 . ?
C3 C2 1.377(3) . ?
C12 H01F 0.9300 . ?
C5S H01R 0.9300 . ?
C5S C6S 1.389(3) . ?
C2 H01G 0.9300 . ?
C28 H01H 0.9600 . ?
C28 H01I 0.9600 . ?
C28 H01J 0.9600 . ?
C1S H01S 0.9300 . ?
C1S C6S 1.391(3) . ?
C6S H01T 0.9300 . ?
C30 H01K 0.9300 . ?
C30 C31 1.383(3) . ?
C31 H01L 0.9300 . ?
B1 H01M 0.9800 . ?
C8 H01N 0.9600 . ?
C8 H01O 0.9600 . ?
C8 H01P 0.9600 . ?

loop_
_geom_torsion_atom_site_label_1
_geom_torsion_atom_site_label_2
_geom_torsion_atom_site_label_3
_geom_torsion_atom_site_label_4
_geom_torsion
_geom_torsion_site_symmetry_1
_geom_torsion_site_symmetry_2
_geom_torsion_site_symmetry_3
_geom_torsion_site_symmetry_4
_geom_torsion_publ_flag
Zn1 O1 C7 N4 4.3(2) . . . . ?
Zn1 O1 C7 C6 -175.00(11) . . . . ?
Zn1 O2 N4 C7 -2.05(15) . . . . ?
Zn1 N9 N10 C37 174.96(11) . . . . ?
Zn1 N9 N10 B1 -2.14(18) . . . . ?
Zn1 N9 C35 C36 -173.35(14) . . . . ?
Zn1 N9 C35 C34 4.9(3) . . . . ?
Zn1 N7 N8 C17 166.99(11) . . . . ?
Zn1 N7 N8 B1 -13.88(17) . . . . ?
Zn1 N7 C15 C16 -160.86(14) . . . . ?
Zn1 N7 C15 C14 21.1(3) . . . . ?
Zn1 N5 C25 C26 -163.13(14) . . . . ?
Zn1 N5 C25 C24 18.2(3) . . . . ?
O1 C7 C6 C5 -178.25(16) . . . . ?
O1 C7 C6 C1 0.5(2) . . . . ?
O2 N4 C7 O1 -1.0(2) . . . . ?
O2 N4 C7 C6 178.30(13) . . . . ?
N9 N10 C37 C36 0.60(19) . . . . ?
N9 N10 C37 C38 -177.03(15) . . . . ?
N9 N10 B1 N6 -57.0(2) . . . . ?
N9 N10 B1 N8 62.26(19) . . . . ?
N9 C35 C36 C37 1.2(2) . . . . ?
N9 C35 C34 C29 -29.4(2) . . . . ?
N9 C35 C34 C33 151.91(17) . . . . ?
N10 N9 C35 C36 -0.80(19) . . . . ?
N10 N9 C35 C34 177.42(14) . . . . ?
N10 C37 C36 C35 -1.05(19) . . . . ?
N7 N8 C17 C16 0.21(19) . . . . ?
N7 N8 C17 C18 -179.67(16) . . . . ?
N7 N8 B1 N10 -50.52(19) . . . . ?
N7 N8 B1 N6 68.79(18) . . . . ?
N7 C15 C14 C9 37.4(2) . . . . ?
N7 C15 C14 C13 -145.56(17) . . . . ?
N6 N5 C25 C26 0.55(18) . . . . ?
N6 N5 C25 C24 -178.07(15) . . . . ?
N8 N7 C15 C16 0.76(18) . . . . ?
N8 N7 C15 C14 -177.28(15) . . . . ?
N5 N6 C27 C26 0.34(18) . . . . ?
N5 N6 C27 C28 178.82(15) . . . . ?
N5 N6 B1 N10 67.85(19) . . . . ?
N5 N6 B1 N8 -50.63(19) . . . . ?
N5 C25 C26 C27 -0.35(19) . . . . ?
N5 C25 C24 C19 30.8(2) . . . . ?
N5 C25 C24 C23 -149.87(17) . . . . ?
N3 N2 N1 C4 0.0(2) . . . . ?
N3 C5 C6 C7 -0.5(3) . . . . ?
N3 C5 C6 C1 -179.35(18) . . . . ?
N3 C5 C4 N1 0.2(2) . . . . ?
N3 C5 C4 C3 179.84(17) . . . . ?
N4 C7 C6 C5 2.4(2) . . . . ?
N4 C7 C6 C1 -178.81(16) . . . . ?
N2 N3 C5 C6 177.54(19) . . . . ?
N2 N3 C5 C4 -0.3(2) . . . . ?
N2 N1 C4 C5 -0.1(2) . . . . ?
N2 N1 C4 C3 -179.7(2) . . . . ?
N1 C4 C3 C2 179.05(19) . . . . ?
C37 N10 B1 N6 126.52(17) . . . . ?
C37 N10 B1 N8 -114.23(18) . . . . ?
C7 C6 C1 C2 -178.04(16) . . . . ?
C35 N9 N10 C37 0.13(18) . . . . ?
C35 N9 N10 B1 -176.98(14) . . . . ?
C35 C34 C29 C30 178.97(17) . . . . ?
C35 C34 C33 C32 -179.35(16) . . . . ?
C25 C26 C27 N6 0.00(19) . . . . ?
C25 C26 C27 C28 -178.37(17) . . . . ?
C25 C24 C23 C22 179.74(16) . . . . ?
C26 C25 C24 C19 -147.54(18) . . . . ?
C26 C25 C24 C23 31.8(3) . . . . ?
C27 N6 N5 Zn1 167.68(11) . . . . ?
C27 N6 N5 C25 -0.56(18) . . . . ?
C27 N6 B1 N10 -114.60(19) . . . . ?
C27 N6 B1 N8 126.92(18) . . . . ?
C5 N3 N2 N1 0.2(2) . . . . ?
C5 C6 C1 C2 0.8(3) . . . . ?
C5 C4 C3 C2 -0.4(3) . . . . ?
C16 C15 C14 C9 -140.24(18) . . . . ?
C16 C15 C14 C13 36.8(3) . . . . ?
C17 N8 B1 N10 128.42(17) . . . . ?
C17 N8 B1 N6 -112.27(18) . . . . ?
C17 C16 C15 N7 -0.6(2) . . . . ?
C17 C16 C15 C14 177.29(16) . . . . ?
C15 N7 N8 C17 -0.60(18) . . . . ?
C15 N7 N8 B1 178.53(14) . . . . ?
C15 C16 C17 N8 0.25(19) . . . . ?
C15 C16 C17 C18 -179.88(18) . . . . ?
C15 C14 C13 C12 -176.92(15) . . . . ?
C6 C5 C4 N1 -177.87(16) . . . . ?
C6 C5 C4 C3 1.7(3) . . . . ?
C6 C1 C2 C3 0.3(3) . . . . ?
C9 C14 C13 C12 0.2(3) . . . . ?
C14 C9 C10 C11 -0.1(3) . . . . ?
C14 C13 C12 C11 -0.1(3) . . . . ?
C19 C24 C23 C22 -0.9(3) . . . . ?
C24 C25 C26 C27 178.15(17) . . . . ?
C24 C19 C20 C21 -1.2(3) . . . . ?
C24 C23 C22 C21 -0.1(3) . . . . ?
C36 C35 C34 C29 148.47(19) . . . . ?
C36 C35 C34 C33 -30.2(3) . . . . ?
C34 C35 C36 C37 -176.92(16) . . . . ?
C34 C29 C30 C31 0.9(3) . . . . ?
C34 C33 C32 C31 0.0(3) . . . . ?
C4 C5 C6 C7 177.01(16) . . . . ?
C4 C5 C6 C1 -1.9(3) . . . . ?
C4 C3 C2 C1 -0.6(3) . . . . ?
C29 C34 C33 C32 1.9(3) . . . . ?
C29 C30 C31 C32 1.1(3) . . . . ?
C38 C37 C36 C35 176.35(17) . . . . ?
C33 C34 C29 C30 -2.3(3) . . . . ?
C33 C32 C31 C30 -1.5(3) . . . . ?
C4S C5S C6S C1S 1.1(3) . . . . ?
C22 C21 C20 C19 0.2(3) . . . . ?
C20 C19 C24 C25 -179.12(16) . . . . ?
C20 C19 C24 C23 1.5(3) . . . . ?
C20 C21 C22 C23 0.5(3) . . . . ?
C2S C1S C6S C5S -0.2(3) . . . . ?
C3S C4S C5S C6S -1.1(3) . . . . ?
C3S C2S C1S C6S -0.7(3) . . . . ?
C10 C9 C14 C15 177.01(16) . . . . ?
C10 C9 C14 C13 0.0(3) . . . . ?
C10 C11 C12 C13 0.0(3) . . . . ?
C12 C11 C10 C9 0.1(3) . . . . ?
C5S C4S C3S C2S 0.1(3) . . . . ?
C1S C2S C3S C4S 0.8(3) . . . . ?
B1 N10 C37 C36 177.39(16) . . . . ?
B1 N10 C37 C38 -0.2(3) . . . . ?
B1 N6 N5 Zn1 -14.28(18) . . . . ?
B1 N6 N5 C25 177.48(14) . . . . ?
B1 N6 C27 C26 -177.40(16) . . . . ?
B1 N6 C27 C28 1.1(3) . . . . ?
B1 N8 C17 C16 -178.82(16) . . . . ?
B1 N8 C17 C18 1.3(3) . . . . ?
C8 O2 N4 C7 178.49(18) . . . . ?
